data_4308426
loop_
_publ_author_name
'Gao, Jian'
'Reibenspies, Joseph H.'
'Zingaro, Ralph A.'
'Woolley, F. Ross'
'Martell, Arthur E.'
'Clearfield, Abraham'

_publ_section_title
;
 Novel Chiral "Calixsalen" Macrocycle and Chiral Robson-type
 Macrocyclic Complexes
;
_journal_coden_ASTM INOCAJ
_journal_issue 2
_journal_name_full 'Inorganic Chemistry'
_journal_page_first 232
_journal_page_last 241
_journal_paper_doi 10.1021/ic049181m
_journal_volume 44
_journal_year 2005
_chemical_formula_sum 'C34.5 H43.5 N6 O4.75 Pb S2'
_chemical_formula_weight 889.56
_space_group_IT_number 1
_symmetry_cell_setting triclinic
_symmetry_space_group_name_Hall 'P 1'
_symmetry_space_group_name_H-M 'P 1'
_atom_sites_solution_hydrogens geom
_atom_sites_solution_primary direct
_atom_sites_solution_secondary difmap
_audit_creation_method SHELXL-97
_cell_angle_alpha 67.814(4)
_cell_angle_beta 67.952(4)
_cell_angle_gamma 88.071(4)
_cell_formula_units_Z 2
_cell_length_a 11.593(3)
_cell_length_b 12.366(3)
_cell_length_c 14.880(4)
_cell_measurement_temperature 110(2)
_cell_volume 1816.2(8)
_computing_cell_refinement 'Bruker SMART'
_computing_data_collection 'Bruker SMART'
_computing_data_reduction 'Bruker SAINT'
_computing_molecular_graphics 'Bruker SHELXTL'
_computing_publication_material 'Bruker SHELXTL'
_computing_structure_refinement 'SHELXL-97 (Sheldrick, 1997)'
_computing_structure_solution 'SHELXS-97 (Sheldrick, 1990)'
_diffrn_ambient_temperature 110(2)
_diffrn_measured_fraction_theta_full 0.992
_diffrn_measured_fraction_theta_max 0.992
_diffrn_measurement_device_type 'CCD area detector'
_diffrn_measurement_method 'phi and omega scans'
_diffrn_radiation_monochromator graphite
_diffrn_radiation_source 'fine-focus sealed tube'
_diffrn_radiation_type MoK\a
_diffrn_radiation_wavelength 0.71073
_diffrn_reflns_av_R_equivalents 0.0258
_diffrn_reflns_av_sigmaI/netI 0.0617
_diffrn_reflns_limit_h_max 13
_diffrn_reflns_limit_h_min -13
_diffrn_reflns_limit_k_max 14
_diffrn_reflns_limit_k_min -14
_diffrn_reflns_limit_l_max 17
_diffrn_reflns_limit_l_min -16
_diffrn_reflns_number 15029
_diffrn_reflns_theta_full 25.00
_diffrn_reflns_theta_max 25.00
_diffrn_reflns_theta_min 1.61
_exptl_absorpt_coefficient_mu 4.808
_exptl_absorpt_correction_T_max 0.4464
_exptl_absorpt_correction_T_min 0.4464
_exptl_absorpt_correction_type none
_exptl_crystal_density_diffrn 1.627
_exptl_crystal_density_meas 0
_exptl_crystal_density_method 'not measured'
_exptl_crystal_F_000 889
_exptl_crystal_size_max 0.20
_exptl_crystal_size_mid 0.20
_exptl_crystal_size_min 0.20
_refine_diff_density_max 1.543
_refine_diff_density_min -1.264
_refine_diff_density_rms 0.130
_refine_ls_abs_structure_details 'Flack H D (1983), Acta Cryst. A39, 876-881'
_refine_ls_abs_structure_Flack 0.025(7)
_refine_ls_extinction_method none
_refine_ls_goodness_of_fit_ref 1.123
_refine_ls_hydrogen_treatment mixed
_refine_ls_matrix_type full
_refine_ls_number_parameters 869
_refine_ls_number_reflns 11357
_refine_ls_number_restraints 561
_refine_ls_restrained_S_all 1.125
_refine_ls_R_factor_all 0.0349
_refine_ls_R_factor_gt 0.0307
_refine_ls_shift/su_max 0.019
_refine_ls_shift/su_mean 0.001
_refine_ls_structure_factor_coef Fsqd
_refine_ls_weighting_details 'calc w=1/[\s^2^(Fo^2^)+(0.0150P)^2^+0.0000P] where P=(Fo^2^+2Fc^2^)/3'
_refine_ls_weighting_scheme calc
_refine_ls_wR_factor_gt 0.0751
_refine_ls_wR_factor_ref 0.0769
_reflns_number_gt 10369
_reflns_number_total 11357
_reflns_threshold_expression >2sigma(I)
_cod_data_source_file ic049181msi20040623_010748.cif
_cod_data_source_block am155
_cod_depositor_comments
;
The following automatic conversions were performed:
'_symmetry_cell_setting' value 'Triclinic' changed to 'triclinic'
according to '/home/saulius/struct/CIF-dictionaries/cif_core.dic'
dictionary named 'cif_core.dic' version 2.4.1 from 2010-06-29.

Automatic conversion script
Id: cif_fix_enum 1527 2010-12-29 10:47:43Z saulius 
;
_cod_original_cell_volume 1816.3(8)
_cod_original_formula_sum 'C34.50 H43.50 N6 O4.75 Pb S2'
_cod_database_code 4308426

loop_
_symmetry_equiv_pos_as_xyz
'x, y, z'

loop_
_atom_site_label
_atom_site_type_symbol
_atom_site_fract_x
_atom_site_fract_y
_atom_site_fract_z
_atom_site_U_iso_or_equiv
_atom_site_adp_type
_atom_site_occupancy
_atom_site_symmetry_multiplicity
_atom_site_calc_flag
_atom_site_refinement_flags
_atom_site_disorder_assembly
_atom_site_disorder_group
Pb1A Pb 0.000005(17) 0.000008(16) -0.000007(15) 0.01985(11) Uani 1 1 d . . .
O1A O 0.0535(6) -0.0847(6) -0.1220(5) 0.0239(15) Uani 1 1 d U . .
O2A O -0.0471(7) -0.1968(6) 0.1084(6) 0.0211(15) Uani 1 1 d U . .
N1A N -0.1440(9) 0.0600(8) -0.0955(8) 0.0236(17) Uani 1 1 d U . .
N2A N -0.2218(9) -0.0306(8) 0.1132(7) 0.0225(17) Uani 1 1 d U . .
N3A N 0.0770(7) -0.3739(6) 0.0908(6) 0.0193(15) Uani 1 1 d U . .
N4A N 0.1887(6) -0.2490(6) -0.1297(6) 0.0250(15) Uani 1 1 d U . .
C1A C 0.0287(8) -0.0861(9) -0.1981(8) 0.0227(17) Uani 1 1 d U . .
C2A C -0.0570(9) -0.0151(9) -0.2349(8) 0.0194(17) Uani 1 1 d U . .
C3A C -0.0715(8) -0.0151(9) -0.3250(7) 0.0212(18) Uani 1 1 d U . .
H3AB H -0.1224 0.0382 -0.3525 0.025 Uiso 1 1 calc R . .
C4A C -0.0143(9) -0.0902(9) -0.3764(8) 0.0225(18) Uani 1 1 d U . .
C5A C 0.0641(8) -0.1605(9) -0.3364(8) 0.0222(18) Uani 1 1 d U . .
H5AA H 0.1065 -0.2099 -0.3707 0.027 Uiso 1 1 calc R . .
C6A C 0.0856(8) -0.1643(9) -0.2490(7) 0.0207(16) Uani 1 1 d U . .
C7A C -0.0358(10) -0.0865(10) -0.4682(9) 0.026(2) Uani 1 1 d U . .
H7AA H 0.0112 -0.1433 -0.4940 0.040 Uiso 1 1 calc R . .
H7AB H -0.0074 -0.0072 -0.5239 0.040 Uiso 1 1 calc R . .
H7AC H -0.1255 -0.1064 -0.4481 0.040 Uiso 1 1 calc R . .
C8A C -0.1411(10) 0.0474(9) -0.1781(8) 0.0198(17) Uani 1 1 d U . .
H8AA H -0.2014 0.0835 -0.2051 0.024 Uiso 1 1 calc R . .
C9A C -0.2561(8) 0.1059(7) -0.0401(6) 0.0222(15) Uani 1 1 d U . .
H9AA H -0.3315 0.0588 -0.0305 0.027 Uiso 1 1 calc R . .
C10A C -0.2622(8) 0.0840(7) 0.0722(7) 0.0245(16) Uani 1 1 d U . .
H10A H -0.1975 0.1437 0.0621 0.029 Uiso 1 1 calc R . .
C11A C -0.3882(10) 0.1104(9) 0.1355(9) 0.031(2) Uani 1 1 d U . .
H11A H -0.3939 0.0963 0.2072 0.038 Uiso 1 1 calc R . .
H11B H -0.4567 0.0585 0.1421 0.038 Uiso 1 1 calc R . .
C12A C -0.4009(9) 0.2419(8) 0.0772(8) 0.0318(19) Uani 1 1 d U . .
H12A H -0.4838 0.2596 0.1171 0.038 Uiso 1 1 calc R . .
H12B H -0.3358 0.2927 0.0761 0.038 Uiso 1 1 calc R . .
C13A C -0.3879(9) 0.2712(9) -0.0340(8) 0.033(2) Uani 1 1 d U . .
H13A H -0.3871 0.3570 -0.0696 0.039 Uiso 1 1 calc R . .
H13B H -0.4607 0.2306 -0.0331 0.039 Uiso 1 1 calc R . .
C14A C -0.2660(9) 0.2331(10) -0.0957(8) 0.0275(19) Uani 1 1 d U . .
H14A H -0.2044 0.2841 -0.1612 0.033 Uiso 1 1 calc R . .
C15A C -0.2955(10) -0.1171(9) 0.1912(8) 0.0203(18) Uani 1 1 d U . .
H15A H -0.3785 -0.1037 0.2260 0.024 Uiso 1 1 calc R . .
C16A C -0.2622(10) -0.2384(10) 0.2326(8) 0.0202(17) Uani 1 1 d U . .
C17A C -0.1441(10) -0.2705(9) 0.1849(8) 0.0193(16) Uani 1 1 d U . .
C18A C -0.1322(9) -0.3938(9) 0.2214(7) 0.0192(16) Uani 1 1 d U . .
C19A C -0.2338(9) -0.4753(9) 0.3080(8) 0.0210(17) Uani 1 1 d U . .
H19A H -0.2222 -0.5561 0.3333 0.025 Uiso 1 1 calc R . .
C20A C -0.3458(9) -0.4444(10) 0.3564(9) 0.0242(18) Uani 1 1 d U . .
C21A C -0.3595(9) -0.3212(8) 0.3170(8) 0.0204(18) Uani 1 1 d U . .
H21A H -0.4366 -0.2958 0.3493 0.024 Uiso 1 1 calc R . .
C22A C -0.4542(9) -0.5303(9) 0.4472(8) 0.027(2) Uani 1 1 d U . .
H22A H -0.4278 -0.6090 0.4687 0.041 Uiso 1 1 calc R . .
H22B H -0.5238 -0.5321 0.4255 0.041 Uiso 1 1 calc R . .
H22C H -0.4815 -0.5058 0.5067 0.041 Uiso 1 1 calc R . .
C23A C -0.0259(8) -0.4376(8) 0.1664(7) 0.0214(17) Uani 1 1 d U . .
H23A H -0.0301 -0.5205 0.1866 0.026 Uiso 1 1 calc R . .
C24A C 0.1744(7) -0.4256(7) 0.0260(6) 0.0220(14) Uani 1 1 d U . .
H24A H 0.1326 -0.4838 0.0124 0.026 Uiso 1 1 calc R . .
C25A C 0.2613(7) -0.3317(6) -0.0792(6) 0.0219(13) Uani 1 1 d U . .
H25A H 0.3144 -0.2856 -0.0631 0.026 Uiso 1 1 calc R . .
C26A C 0.3480(9) -0.3892(9) -0.1462(9) 0.0256(18) Uani 1 1 d U . .
H26A H 0.4009 -0.3288 -0.2160 0.031 Uiso 1 1 calc R . .
H26B H 0.2989 -0.4437 -0.1571 0.031 Uiso 1 1 calc R . .
C27A C 0.4331(7) -0.4593(7) -0.0879(6) 0.0297(16) Uani 1 1 d U . .
H27A H 0.4902 -0.4994 -0.1301 0.036 Uiso 1 1 calc R . .
H27B H 0.4848 -0.4039 -0.0801 0.036 Uiso 1 1 calc R . .
C28A C 0.3502(8) -0.5503(7) 0.0209(7) 0.0307(18) Uani 1 1 d U . .
H28A H 0.4036 -0.5928 0.0581 0.037 Uiso 1 1 calc R . .
H28B H 0.3026 -0.6084 0.0127 0.037 Uiso 1 1 calc R . .
C29A C 0.2581(11) -0.4896(10) 0.0867(10) 0.028(2) Uani 1 1 d U . .
H29A H 0.3049 -0.4319 0.0961 0.034 Uiso 1 1 calc R . .
H29B H 0.2051 -0.5487 0.1573 0.034 Uiso 1 1 calc R . .
C30A C 0.1619(7) -0.2473(8) -0.2090(7) 0.0229(17) Uani 1 1 d U . .
H30A H 0.1937 -0.3020 -0.2402 0.027 Uiso 1 1 calc R . .
Pb1B Pb -0.324360(18) -0.348515(17) -0.454250(16) 0.02189(12) Uani 1 1 d . . .
O1B O -0.3480(6) -0.2407(6) -0.3527(5) 0.0230(14) Uani 1 1 d U . .
O2B O -0.2861(7) -0.1546(7) -0.5753(6) 0.0295(17) Uani 1 1 d U . .
N1B N -0.1835(9) -0.4166(8) -0.3607(7) 0.0229(17) Uani 1 1 d U . .
N2B N -0.0923(9) -0.3080(8) -0.5722(8) 0.0240(17) Uani 1 1 d U . .
N3B N -0.4247(7) 0.0047(7) -0.5521(6) 0.0235(16) Uani 1 1 d U . .
N4B N -0.4711(6) -0.0653(6) -0.3384(5) 0.0181(13) Uani 1 1 d U . .
C1B C -0.3257(8) -0.2531(9) -0.2682(8) 0.0211(16) Uani 1 1 d U . .
C2B C -0.2469(9) -0.3348(10) -0.2289(8) 0.0232(18) Uani 1 1 d U . .
C3B C -0.2292(8) -0.3335(9) -0.1417(8) 0.0223(18) Uani 1 1 d U . .
H3BB H -0.1722 -0.3826 -0.1192 0.027 Uiso 1 1 calc R . .
C4B C -0.2876(9) -0.2670(9) -0.0854(8) 0.0218(18) Uani 1 1 d U . .
C5B C -0.3600(8) -0.1835(9) -0.1251(8) 0.0220(18) Uani 1 1 d U . .
H5BA H -0.3962 -0.1319 -0.0914 0.026 Uiso 1 1 calc R . .
C6B C -0.3786(8) -0.1768(9) -0.2135(8) 0.0213(16) Uani 1 1 d U . .
C7B C -0.2624(10) -0.2715(11) 0.0107(9) 0.031(3) Uani 1 1 d U . .
H7BA H -0.2102 -0.3338 0.0278 0.046 Uiso 1 1 calc R . .
H7BB H -0.3422 -0.2879 0.0714 0.046 Uiso 1 1 calc R . .
H7BC H -0.2186 -0.1956 -0.0060 0.046 Uiso 1 1 calc R . .
C8B C -0.1760(10) -0.4076(9) -0.2825(9) 0.0239(19) Uani 1 1 d U . .
H8BA H -0.1192 -0.4519 -0.2555 0.029 Uiso 1 1 calc R . .
C9B C -0.1031(8) -0.4845(7) -0.4190(6) 0.0253(16) Uani 1 1 d U . .
H9BA H -0.1605 -0.5342 -0.4282 0.030 Uiso 1 1 calc R . .
C10B C -0.0191(8) -0.4010(7) -0.5275(7) 0.0251(16) Uani 1 1 d U . .
H10B H 0.0490 -0.3609 -0.5208 0.030 Uiso 1 1 calc R . .
C11B C 0.0423(10) -0.4683(9) -0.5965(8) 0.031(2) Uani 1 1 d U . .
H11C H 0.0969 -0.4125 -0.6681 0.037 Uiso 1 1 calc R . .
H11D H -0.0231 -0.5112 -0.6026 0.037 Uiso 1 1 calc R . .
C12B C 0.1200(9) -0.5551(8) -0.5482(7) 0.0322(19) Uani 1 1 d U . .
H12C H 0.1532 -0.6039 -0.5897 0.039 Uiso 1 1 calc R . .
H12D H 0.1922 -0.5113 -0.5512 0.039 Uiso 1 1 calc R . .
C13B C 0.0413(9) -0.6348(9) -0.4339(8) 0.034(2) Uani 1 1 d U . .
H13C H 0.0349 -0.7182 -0.4083 0.041 Uiso 1 1 calc R . .
C14B C -0.0268(9) -0.5692(9) -0.3634(9) 0.031(2) Uani 1 1 d U . .
H14B H 0.0346 -0.5243 -0.3547 0.037 Uiso 1 1 calc R . .
H14C H -0.0834 -0.6256 -0.2928 0.037 Uiso 1 1 calc R . .
C15B C -0.0244(11) -0.2112(9) -0.6501(9) 0.0239(19) Uani 1 1 d U . .
H15B H 0.0627 -0.2154 -0.6821 0.029 Uiso 1 1 calc R . .
C16B C -0.0660(11) -0.1013(10) -0.6918(9) 0.0225(17) Uani 1 1 d U . .
C17B C -0.1924(10) -0.0738(10) -0.6457(9) 0.0246(17) Uani 1 1 d U . .
C18B C -0.2123(9) 0.0474(9) -0.6830(8) 0.0218(16) Uani 1 1 d U . .
C19B C -0.1181(8) 0.1346(9) -0.7638(8) 0.0214(17) Uani 1 1 d U . .
H19B H -0.1341 0.2144 -0.7858 0.026 Uiso 1 1 calc R . .
C20B C 0.0020(9) 0.1057(9) -0.8138(9) 0.0226(18) Uani 1 1 d U . .
C21B C 0.0244(10) -0.0053(9) -0.7741(8) 0.0222(18) Uani 1 1 d U . .
H21B H 0.1077 -0.0218 -0.8033 0.027 Uiso 1 1 calc R . .
C22B C 0.1032(9) 0.2030(9) -0.9010(9) 0.030(2) Uani 1 1 d U . .
H22D H 0.0695 0.2786 -0.9132 0.044 Uiso 1 1 calc R . .
H22E H 0.1317 0.1884 -0.9658 0.044 Uiso 1 1 calc R . .
H22F H 0.1740 0.2051 -0.8806 0.044 Uiso 1 1 calc R . .
C23B C -0.3285(8) 0.0830(8) -0.6291(7) 0.0203(16) Uani 1 1 d U . .
H23B H -0.3368 0.1645 -0.6490 0.024 Uiso 1 1 calc R . .
C24B C -0.5398(8) 0.0336(7) -0.4841(6) 0.0266(15) Uani 1 1 d U . .
H24B H -0.6073 -0.0330 -0.4553 0.032 Uiso 1 1 calc R . .
C25B C -0.5214(7) 0.0423(7) -0.3910(6) 0.0239(14) Uani 1 1 d U . .
H25B H -0.4591 0.1125 -0.4177 0.029 Uiso 1 1 calc R . .
C26B C -0.6482(9) 0.0588(10) -0.3129(9) 0.030(2) Uani 1 1 d U . .
H26C H -0.7097 -0.0118 -0.2836 0.036 Uiso 1 1 calc R . .
H26D H -0.6352 0.0671 -0.2536 0.036 Uiso 1 1 calc R . .
C27B C -0.6996(8) 0.1663(7) -0.3676(6) 0.0321(16) Uani 1 1 d U . .
H27C H -0.6428 0.2378 -0.3896 0.039 Uiso 1 1 calc R . .
H27D H -0.7828 0.1718 -0.3179 0.039 Uiso 1 1 calc R . .
C28B C -0.7122(9) 0.1604(8) -0.4648(7) 0.0336(18) Uani 1 1 d U . .
H28C H -0.7749 0.0931 -0.4421 0.040 Uiso 1 1 calc R . .
H28D H -0.7421 0.2334 -0.5013 0.040 Uiso 1 1 calc R . .
C29B C -0.5861(11) 0.1460(11) -0.5411(10) 0.031(2) Uani 1 1 d U . .
H29C H -0.5960 0.1413 -0.6028 0.037 Uiso 1 1 calc R . .
H29D H -0.5240 0.2149 -0.5666 0.037 Uiso 1 1 calc R . .
C30B C -0.4445(7) -0.0829(8) -0.2567(7) 0.0201(16) Uani 1 1 d U . .
H30B H -0.4705 -0.0297 -0.2228 0.024 Uiso 1 1 calc R . .
S1T S 0.0296(3) 0.4537(4) -0.1254(3) 0.0502(10) Uani 1 1 d U . .
N1T N -0.1413(10) 0.4271(9) 0.0741(8) 0.032(2) Uani 1 1 d U . .
C1T C -0.0698(11) 0.4343(10) -0.0119(9) 0.029(2) Uani 1 1 d U . .
S2T S -0.3350(4) 0.2122(4) -0.3286(4) 0.0663(12) Uani 1 1 d U . .
N2T N -0.1940(9) 0.2161(9) -0.5349(7) 0.027(2) Uani 1 1 d U . .
C2T C -0.2482(14) 0.2259(13) -0.4549(13) 0.052(3) Uani 1 1 d U . .
S3T S -0.7328(4) -0.3676(5) -0.4492(5) 0.115(2) Uani 1 1 d U . .
N3T N -0.5563(10) -0.2438(11) -0.4305(9) 0.044(3) Uani 1 1 d U . .
C3T C -0.6287(12) -0.2905(14) -0.4376(13) 0.060(3) Uani 1 1 d U . .
S4T S -0.5819(3) 0.0477(3) -0.0493(3) 0.0506(8) Uani 1 1 d U . .
N4T N -0.7733(10) -0.1165(9) -0.0056(8) 0.034(2) Uani 1 1 d U . .
C4T C -0.6959(10) -0.0509(9) -0.0189(8) 0.025(2) Uani 1 1 d U . .
O1ME O -0.6913(18) -0.0557(14) -0.6677(17) 0.278(12) Uani 1 1 d U . .
H1MD H -0.7088 -0.0237 -0.7210 0.417 Uiso 1 1 calc R . .
C1ME C -0.749(3) -0.1897(17) -0.609(2) 0.275(13) Uani 1 1 d U . .
H1MA H -0.7991 -0.2063 -0.6445 0.412 Uiso 1 1 calc R . .
H1MB H -0.8034 -0.2063 -0.5357 0.412 Uiso 1 1 calc R . .
H1MC H -0.6817 -0.2395 -0.6120 0.412 Uiso 1 1 calc R . .
O2ME O -0.5965(13) -0.2421(17) 0.1836(10) 0.203(8) Uani 1 1 d U . .
H2MD H -0.5784 -0.3089 0.2135 0.304 Uiso 1 1 calc R . .
C2ME C -0.7308(16) -0.252(2) 0.1985(12) 0.157(7) Uani 1 1 d U . .
H2MA H -0.7740 -0.3283 0.2544 0.236 Uiso 1 1 calc R . .
H2MB H -0.7362 -0.2454 0.1325 0.236 Uiso 1 1 calc R . .
H2MC H -0.7704 -0.1886 0.2184 0.236 Uiso 1 1 calc R . .
O3ME O -0.3724(9) 0.3527(7) 0.2466(7) 0.036(2) Uani 1 1 d U . .
H3MD H -0.3711 0.3492 0.3037 0.054 Uiso 1 1 calc R . .
C3ME C -0.4618(12) 0.4272(10) 0.2217(10) 0.034(3) Uani 1 1 d U . .
H3MA H -0.4990 0.4597 0.2755 0.052 Uiso 1 1 calc R . .
H3MB H -0.5278 0.3816 0.2199 0.052 Uiso 1 1 calc R . .
H3MC H -0.4201 0.4917 0.1526 0.052 Uiso 1 1 calc R . .
O4ME O 0.0478(11) 0.3014(10) -0.6977(8) 0.066(3) Uani 1 1 d U . .
H4MD H -0.0202 0.2905 -0.6460 0.099 Uiso 1 1 calc R . .
C4ME C 0.1259(14) 0.2110(13) -0.6672(12) 0.065(4) Uani 1 1 d U . .
H4MA H 0.1841 0.2000 -0.7299 0.097 Uiso 1 1 calc R . .
H4MB H 0.0724 0.1367 -0.6167 0.097 Uiso 1 1 calc R . .
H4MC H 0.1737 0.2357 -0.6345 0.097 Uiso 1 1 calc R . .
C5ME C -0.5805(15) -0.6222(10) -0.2523(9) 0.091(4) Uani 1 1 d U . .
H5MA H -0.6010 -0.7013 -0.1961 0.137 Uiso 1 1 calc R . .
H5MB H -0.5951 -0.6252 -0.3122 0.137 Uiso 1 1 calc R . .
H5MC H -0.6337 -0.5688 -0.2258 0.137 Uiso 1 1 calc R . .
O5ME O -0.4467(14) -0.5791(7) -0.2870(7) 0.095(4) Uani 1 1 d U . .
H1O5 H -0.4315 -0.5089 -0.3330 0.142 Uiso 1 1 d R . .
O1W O 0.145(5) 0.244(4) -0.172(3) 0.22(2) Uiso 0.50 1 d P . .
H1W1 H 0.0665 0.2319 -0.1541 0.333 Uiso 0.50 1 d PR . .
H2W1 H 0.2207 0.2741 -0.1952 0.333 Uiso 0.50 1 d PR . .

loop_
_atom_site_aniso_label
_atom_site_aniso_U_11
_atom_site_aniso_U_22
_atom_site_aniso_U_33
_atom_site_aniso_U_23
_atom_site_aniso_U_13
_atom_site_aniso_U_12
Pb1A 0.0245(2) 0.0186(3) 0.0210(3) -0.0093(2) -0.0124(2) 0.00485(19)
O1A 0.028(3) 0.034(3) 0.017(3) -0.014(2) -0.014(2) 0.014(2)
O2A 0.022(3) 0.020(3) 0.020(3) -0.010(2) -0.005(2) 0.009(2)
N1A 0.026(3) 0.024(3) 0.025(3) -0.013(3) -0.012(3) 0.011(3)
N2A 0.030(3) 0.023(3) 0.022(3) -0.012(3) -0.015(3) 0.011(3)
N3A 0.021(3) 0.016(3) 0.023(3) -0.008(2) -0.010(2) 0.008(2)
N4A 0.019(3) 0.028(3) 0.026(3) -0.006(2) -0.012(2) 0.003(2)
C1A 0.022(3) 0.028(3) 0.021(3) -0.011(2) -0.012(2) 0.007(2)
C2A 0.021(3) 0.022(3) 0.019(3) -0.010(2) -0.010(2) 0.006(2)
C3A 0.021(3) 0.024(3) 0.017(3) -0.005(3) -0.009(3) 0.002(3)
C4A 0.029(3) 0.023(3) 0.016(3) -0.009(3) -0.008(3) 0.001(3)
C5A 0.025(3) 0.025(3) 0.016(3) -0.009(3) -0.007(3) 0.004(3)
C6A 0.020(3) 0.026(3) 0.020(3) -0.012(2) -0.010(2) 0.008(2)
C7A 0.029(5) 0.025(5) 0.026(5) -0.006(4) -0.016(4) 0.002(4)
C8A 0.023(3) 0.022(3) 0.021(3) -0.011(3) -0.014(3) 0.004(3)
C9A 0.027(3) 0.026(3) 0.024(3) -0.015(2) -0.017(2) 0.012(2)
C10A 0.030(3) 0.028(3) 0.026(3) -0.016(2) -0.018(2) 0.012(2)
C11A 0.037(3) 0.033(3) 0.032(3) -0.019(3) -0.016(3) 0.013(3)
C12A 0.034(3) 0.032(3) 0.037(4) -0.019(3) -0.017(3) 0.015(3)
C13A 0.038(3) 0.034(3) 0.034(3) -0.016(3) -0.019(3) 0.014(3)
C14A 0.032(3) 0.031(3) 0.026(3) -0.013(3) -0.017(3) 0.012(3)
C15A 0.023(3) 0.024(3) 0.019(3) -0.010(3) -0.013(3) 0.006(3)
C16A 0.026(3) 0.022(3) 0.019(3) -0.013(2) -0.009(2) 0.003(3)
C17A 0.027(3) 0.020(3) 0.016(3) -0.009(2) -0.010(2) 0.005(2)
C18A 0.025(3) 0.021(3) 0.019(3) -0.011(2) -0.013(2) 0.005(2)
C19A 0.029(3) 0.020(3) 0.022(3) -0.012(3) -0.014(3) 0.005(3)
C20A 0.029(3) 0.028(3) 0.022(3) -0.013(3) -0.013(3) 0.003(3)
C21A 0.025(3) 0.022(3) 0.021(3) -0.014(3) -0.011(3) 0.005(3)
C22A 0.034(5) 0.031(5) 0.025(4) -0.016(4) -0.016(4) 0.004(4)
C23A 0.023(3) 0.020(3) 0.023(3) -0.005(2) -0.014(3) 0.003(3)
C24A 0.022(3) 0.020(3) 0.027(3) -0.010(2) -0.013(2) 0.009(2)
C25A 0.021(3) 0.024(3) 0.026(3) -0.008(2) -0.016(2) 0.007(2)
C26A 0.026(3) 0.022(3) 0.027(3) -0.008(3) -0.012(3) 0.009(3)
C27A 0.028(3) 0.026(3) 0.033(3) -0.011(3) -0.011(3) 0.010(3)
C28A 0.028(3) 0.025(3) 0.035(3) -0.007(3) -0.014(3) 0.012(3)
C29A 0.029(3) 0.024(3) 0.030(3) -0.008(3) -0.013(3) 0.010(3)
C30A 0.019(3) 0.025(3) 0.025(3) -0.010(3) -0.010(3) 0.005(3)
Pb1B 0.0300(3) 0.0196(3) 0.0208(3) -0.0098(2) -0.0133(2) 0.0068(2)
O1B 0.031(3) 0.030(3) 0.021(3) -0.017(2) -0.018(2) 0.014(2)
O2B 0.030(3) 0.027(3) 0.025(3) -0.007(3) -0.007(3) 0.005(3)
N1B 0.029(3) 0.019(3) 0.025(3) -0.012(3) -0.012(3) 0.011(3)
N2B 0.032(3) 0.024(3) 0.024(3) -0.013(3) -0.017(3) 0.015(3)
N3B 0.025(3) 0.029(3) 0.020(3) -0.013(2) -0.010(2) 0.007(2)
N4B 0.020(3) 0.023(3) 0.019(3) -0.012(2) -0.012(2) 0.009(2)
C1B 0.024(3) 0.024(3) 0.022(3) -0.012(2) -0.012(2) 0.006(2)
C2B 0.023(3) 0.024(3) 0.021(3) -0.006(3) -0.009(2) 0.005(3)
C3B 0.022(3) 0.022(3) 0.022(3) -0.005(3) -0.011(3) 0.001(3)
C4B 0.024(3) 0.022(3) 0.021(3) -0.007(3) -0.012(3) -0.003(3)
C5B 0.026(3) 0.019(3) 0.021(3) -0.009(3) -0.008(3) -0.001(3)
C6B 0.019(3) 0.024(3) 0.022(3) -0.008(2) -0.010(2) 0.005(2)
C7B 0.030(5) 0.042(5) 0.022(5) -0.009(4) -0.013(4) -0.004(4)
C8B 0.025(3) 0.020(3) 0.024(3) -0.007(3) -0.009(3) 0.007(3)
C9B 0.033(3) 0.023(3) 0.026(3) -0.013(2) -0.015(2) 0.015(2)
C10B 0.035(3) 0.024(3) 0.025(3) -0.013(2) -0.018(2) 0.015(2)
C11B 0.039(3) 0.027(3) 0.028(3) -0.014(3) -0.015(3) 0.019(3)
C12B 0.041(4) 0.027(3) 0.030(3) -0.013(3) -0.015(3) 0.023(3)
C13B 0.039(4) 0.025(3) 0.037(4) -0.009(3) -0.018(3) 0.021(3)
C14B 0.037(4) 0.025(3) 0.031(3) -0.009(3) -0.017(3) 0.018(3)
C15B 0.031(3) 0.029(3) 0.019(3) -0.014(3) -0.014(3) 0.015(3)
C16B 0.030(3) 0.026(3) 0.019(3) -0.012(2) -0.014(3) 0.012(3)
C17B 0.028(3) 0.027(3) 0.021(3) -0.011(2) -0.011(2) 0.008(3)
C18B 0.028(3) 0.025(3) 0.021(3) -0.013(2) -0.015(2) 0.008(2)
C19B 0.025(3) 0.023(3) 0.025(3) -0.016(3) -0.013(3) 0.008(3)
C20B 0.026(3) 0.027(3) 0.023(3) -0.015(3) -0.012(3) 0.004(3)
C21B 0.023(3) 0.029(3) 0.021(3) -0.015(3) -0.010(3) 0.009(3)
C22B 0.022(4) 0.022(4) 0.036(5) -0.010(4) -0.003(4) 0.009(3)
C23B 0.030(3) 0.022(3) 0.019(3) -0.013(2) -0.016(3) 0.009(3)
C24B 0.030(3) 0.028(3) 0.024(3) -0.011(2) -0.013(2) 0.014(2)
C25B 0.027(3) 0.025(3) 0.022(3) -0.008(2) -0.013(2) 0.013(2)
C26B 0.033(3) 0.032(3) 0.024(3) -0.011(3) -0.011(3) 0.012(3)
C27B 0.031(3) 0.033(3) 0.031(3) -0.015(3) -0.011(3) 0.017(3)
C28B 0.034(3) 0.035(3) 0.031(3) -0.012(3) -0.015(3) 0.021(3)
C29B 0.034(3) 0.033(3) 0.028(3) -0.010(3) -0.017(3) 0.018(3)
C30B 0.017(3) 0.026(3) 0.022(3) -0.013(3) -0.009(2) 0.005(3)
S1T 0.0387(16) 0.073(2) 0.0264(16) -0.0012(15) -0.0174(13) -0.0058(15)
N1T 0.039(5) 0.034(5) 0.029(5) -0.010(4) -0.022(4) 0.004(4)
C1T 0.028(4) 0.027(4) 0.029(4) -0.002(4) -0.019(4) -0.002(4)
S2T 0.071(3) 0.077(3) 0.066(3) -0.036(2) -0.035(2) 0.018(2)
N2T 0.030(4) 0.054(5) 0.016(4) -0.026(4) -0.019(3) 0.011(4)
C2T 0.048(5) 0.048(6) 0.063(6) -0.011(5) -0.037(5) 0.009(5)
S3T 0.0399(19) 0.144(4) 0.228(6) -0.158(4) -0.040(3) 0.021(2)
N3T 0.040(5) 0.066(6) 0.057(6) -0.043(5) -0.036(5) 0.023(5)
C3T 0.027(5) 0.093(6) 0.111(7) -0.093(5) -0.029(5) 0.024(5)
S4T 0.0367(15) 0.0560(17) 0.0670(18) -0.0388(14) -0.0135(13) -0.0001(12)
N4T 0.032(5) 0.033(5) 0.031(4) -0.010(4) -0.010(4) 0.006(4)
C4T 0.028(4) 0.022(4) 0.021(4) -0.006(3) -0.008(4) 0.012(4)
O1ME 0.254(18) 0.123(10) 0.31(2) -0.143(12) 0.111(15) -0.082(11)
C1ME 0.272(19) 0.110(11) 0.30(2) -0.153(13) 0.120(16) -0.067(12)
O2ME 0.131(9) 0.337(18) 0.115(8) -0.077(10) -0.046(8) 0.165(12)
C2ME 0.124(10) 0.300(18) 0.089(8) -0.104(10) -0.065(8) 0.149(12)
O3ME 0.062(5) 0.025(4) 0.035(5) -0.018(4) -0.028(4) 0.018(4)
C3ME 0.063(6) 0.021(5) 0.041(6) -0.021(4) -0.035(5) 0.009(4)
O4ME 0.068(7) 0.057(6) 0.048(6) 0.000(5) -0.016(5) -0.006(5)
C4ME 0.064(8) 0.063(8) 0.040(7) 0.000(6) -0.012(6) -0.010(6)
C5ME 0.188(12) 0.036(5) 0.052(6) -0.012(5) -0.052(7) -0.007(6)
O5ME 0.203(11) 0.027(4) 0.039(4) -0.004(3) -0.039(5) -0.009(5)

loop_
_atom_type_symbol
_atom_type_description
_atom_type_scat_dispersion_real
_atom_type_scat_dispersion_imag
_atom_type_scat_source
C C 0.0033 0.0016 'International Tables Vol C Tables 4.2.6.8 and 6.1.1.4'
H H 0.0000 0.0000 'International Tables Vol C Tables 4.2.6.8 and 6.1.1.4'
N N 0.0061 0.0033 'International Tables Vol C Tables 4.2.6.8 and 6.1.1.4'
O O 0.0106 0.0060 'International Tables Vol C Tables 4.2.6.8 and 6.1.1.4'
S S 0.1246 0.1234 'International Tables Vol C Tables 4.2.6.8 and 6.1.1.4'
Pb Pb -3.3944 10.1111 'International Tables Vol C Tables 4.2.6.8 and 6.1.1.4'

loop_
_geom_angle_atom_site_label_1
_geom_angle_atom_site_label_2
_geom_angle_atom_site_label_3
_geom_angle
_geom_angle_site_symmetry_1
_geom_angle_site_symmetry_3
_geom_angle_publ_flag
O2A Pb1A O1A 78.8(2) . . ?
O2A Pb1A N2A 73.6(3) . . ?
O1A Pb1A N2A 115.7(3) . . ?
O2A Pb1A N1A 110.6(3) . . ?
O1A Pb1A N1A 72.9(3) . . ?
N2A Pb1A N1A 65.1(3) . . ?
C1A O1A Pb1A 141.4(6) . . ?
C17A O2A Pb1A 138.7(6) . . ?
C8A N1A C9A 116.2(9) . . ?
C8A N1A Pb1A 130.3(7) . . ?
C9A N1A Pb1A 113.2(6) . . ?
C15A N2A C10A 122.5(9) . . ?
C15A N2A Pb1A 134.4(8) . . ?
C10A N2A Pb1A 103.1(6) . . ?
C23A N3A C24A 121.4(7) . . ?
C30A N4A C25A 126.7(7) . . ?
O1A C1A C2A 122.9(9) . . ?
O1A C1A C6A 119.8(9) . . ?
C2A C1A C6A 117.2(9) . . ?
C3A C2A C1A 119.2(9) . . ?
C3A C2A C8A 117.0(9) . . ?
C1A C2A C8A 123.4(10) . . ?
C4A C3A C2A 123.6(9) . . ?
C5A C4A C3A 115.4(10) . . ?
C5A C4A C7A 124.3(9) . . ?
C3A C4A C7A 120.3(9) . . ?
C4A C5A C6A 124.7(10) . . ?
C5A C6A C30A 120.1(9) . . ?
C5A C6A C1A 119.5(9) . . ?
C30A C6A C1A 120.3(9) . . ?
N1A C8A C2A 127.7(10) . . ?
N1A C9A C14A 115.9(8) . . ?
N1A C9A C10A 109.2(7) . . ?
C14A C9A C10A 109.3(7) . . ?
N2A C10A C11A 119.8(8) . . ?
N2A C10A C9A 107.7(7) . . ?
C11A C10A C9A 109.0(7) . . ?
C10A C11A C12A 108.3(8) . . ?
C13A C12A C11A 113.1(8) . . ?
C12A C13A C14A 110.7(8) . . ?
C9A C14A C13A 112.0(8) . . ?
N2A C15A C16A 125.0(10) . . ?
C21A C16A C17A 121.6(10) . . ?
C21A C16A C15A 115.4(9) . . ?
C17A C16A C15A 122.8(10) . . ?
O2A C17A C16A 124.9(10) . . ?
O2A C17A C18A 118.4(9) . . ?
C16A C17A C18A 116.7(9) . . ?
C23A C18A C19A 118.9(9) . . ?
C23A C18A C17A 121.2(8) . . ?
C19A C18A C17A 119.6(9) . . ?
C20A C19A C18A 123.8(9) . . ?
C19A C20A C21A 116.6(9) . . ?
C19A C20A C22A 124.0(10) . . ?
C21A C20A C22A 119.4(9) . . ?
C16A C21A C20A 121.5(9) . . ?
N3A C23A C18A 125.6(9) . . ?
N3A C24A C25A 112.0(6) . . ?
N3A C24A C29A 109.5(7) . . ?
C25A C24A C29A 107.3(7) . . ?
N4A C25A C26A 114.7(7) . . ?
N4A C25A C24A 110.8(6) . . ?
C26A C25A C24A 109.8(7) . . ?
C25A C26A C27A 108.2(8) . . ?
C28A C27A C26A 109.6(7) . . ?
C27A C28A C29A 110.4(7) . . ?
C28A C29A C24A 107.7(9) . . ?
N4A C30A C6A 121.4(9) . . ?
O1B Pb1B O2B 76.5(3) . . ?
O1B Pb1B N1B 73.4(3) . . ?
O2B Pb1B N1B 118.5(3) . . ?
O1B Pb1B N2B 104.8(3) . . ?
O2B Pb1B N2B 72.9(3) . . ?
N1B Pb1B N2B 65.1(3) . . ?
C1B O1B Pb1B 135.9(6) . . ?
C17B O2B Pb1B 140.2(7) . . ?
C8B N1B C9B 124.4(9) . . ?
C8B N1B Pb1B 133.8(8) . . ?
C9B N1B Pb1B 101.7(6) . . ?
C15B N2B C10B 115.3(9) . . ?
C15B N2B Pb1B 130.6(7) . . ?
C10B N2B Pb1B 112.3(6) . . ?
C23B N3B C24B 124.9(8) . . ?
C30B N4B C25B 123.9(7) . . ?
O1B C1B C2B 124.5(9) . . ?
O1B C1B C6B 118.6(8) . . ?
C2B C1B C6B 116.8(9) . . ?
C3B C2B C1B 117.3(10) . . ?
C3B C2B C8B 119.3(10) . . ?
C1B C2B C8B 123.1(10) . . ?
C4B C3B C2B 125.3(10) . . ?
C3B C4B C5B 117.9(10) . . ?
C3B C4B C7B 121.7(9) . . ?
C5B C4B C7B 119.9(10) . . ?
C6B C5B C4B 119.8(10) . . ?
C5B C6B C30B 117.7(9) . . ?
C5B C6B C1B 122.5(9) . . ?
C30B C6B C1B 119.6(9) . . ?
N1B C8B C2B 125.5(11) . . ?
N1B C9B C10B 109.3(7) . . ?
N1B C9B C14B 116.0(8) . . ?
C10B C9B C14B 111.0(7) . . ?
C9B C10B N2B 109.5(7) . . ?
C9B C10B C11B 110.3(7) . . ?
N2B C10B C11B 113.5(8) . . ?
C10B C11B C12B 109.7(9) . . ?
C13B C12B C11B 111.0(8) . . ?
C12B C13B C14B 114.6(8) . . ?
C13B C14B C9B 106.8(9) . . ?
N2B C15B C16B 127.5(11) . . ?
C15B C16B C21B 118.6(10) . . ?
C15B C16B C17B 124.2(10) . . ?
C21B C16B C17B 116.5(9) . . ?
O2B C17B C18B 120.1(9) . . ?
O2B C17B C16B 122.7(10) . . ?
C18B C17B C16B 117.2(10) . . ?
C19B C18B C23B 117.8(9) . . ?
C19B C18B C17B 122.0(9) . . ?
C23B C18B C17B 119.9(9) . . ?
C18B C19B C20B 120.3(9) . . ?
C21B C20B C19B 118.0(10) . . ?
C21B C20B C22B 122.5(9) . . ?
C19B C20B C22B 119.1(9) . . ?
C20B C21B C16B 125.6(10) . . ?
N3B C23B C18B 121.7(8) . . ?
N3B C24B C25B 110.1(6) . . ?
N3B C24B C29B 114.2(7) . . ?
C25B C24B C29B 109.8(8) . . ?
N4B C25B C24B 109.6(6) . . ?
N4B C25B C26B 111.4(7) . . ?
C24B C25B C26B 109.7(7) . . ?
C27B C26B C25B 110.9(8) . . ?
C26B C27B C28B 110.9(8) . . ?
C29B C28B C27B 110.8(8) . . ?
C24B C29B C28B 109.2(9) . . ?
N4B C30B C6B 125.4(8) . . ?
N1T C1T S1T 175.1(12) . . ?
N2T C2T S2T 169.2(14) . . ?
N3T C3T S3T 176.4(13) . . ?
N4T C4T S4T 174.9(10) . . ?

loop_
_geom_bond_atom_site_label_1
_geom_bond_atom_site_label_2
_geom_bond_distance
_geom_bond_site_symmetry_2
_geom_bond_publ_flag
Pb1A O2A 2.300(7) . ?
Pb1A O1A 2.307(7) . ?
Pb1A N2A 2.434(9) . ?
Pb1A N1A 2.502(10) . ?
O1A C1A 1.275(12) . ?
O2A C17A 1.309(12) . ?
N1A C8A 1.284(14) . ?
N1A C9A 1.480(12) . ?
N2A C15A 1.265(13) . ?
N2A C10A 1.456(12) . ?
N3A C23A 1.302(11) . ?
N3A C24A 1.488(10) . ?
N4A C30A 1.321(12) . ?
N4A C25A 1.468(9) . ?
C1A C2A 1.430(14) . ?
C1A C6A 1.442(14) . ?
C2A C3A 1.413(15) . ?
C2A C8A 1.444(13) . ?
C3A C4A 1.415(13) . ?
C4A C5A 1.378(14) . ?
C4A C7A 1.460(16) . ?
C5A C6A 1.398(14) . ?
C6A C30A 1.435(12) . ?
C9A C14A 1.499(13) . ?
C9A C10A 1.563(12) . ?
C10A C11A 1.515(13) . ?
C11A C12A 1.559(14) . ?
C12A C13A 1.502(13) . ?
C13A C14A 1.539(14) . ?
C15A C16A 1.490(14) . ?
C16A C21A 1.394(14) . ?
C16A C17A 1.409(14) . ?
C17A C18A 1.435(14) . ?
C18A C23A 1.418(12) . ?
C18A C19A 1.423(13) . ?
C19A C20A 1.350(13) . ?
C20A C21A 1.438(14) . ?
C20A C22A 1.505(14) . ?
C24A C25A 1.528(10) . ?
C24A C29A 1.565(13) . ?
C25A C26A 1.499(13) . ?
C26A C27A 1.579(13) . ?
C27A C28A 1.530(11) . ?
C28A C29A 1.543(14) . ?
Pb1B O1B 2.307(7) . ?
Pb1B O2B 2.325(8) . ?
Pb1B N1B 2.459(10) . ?
Pb1B N2B 2.540(9) . ?
O1B C1B 1.329(12) . ?
O2B C17B 1.305(13) . ?
N1B C8B 1.245(14) . ?
N1B C9B 1.488(11) . ?
N2B C15B 1.314(14) . ?
N2B C10B 1.505(12) . ?
N3B C23B 1.330(11) . ?
N3B C24B 1.470(10) . ?
N4B C30B 1.304(11) . ?
N4B C25B 1.492(9) . ?
C1B C2B 1.446(14) . ?
C1B C6B 1.448(14) . ?
C2B C3B 1.393(15) . ?
C2B C8B 1.457(14) . ?
C3B C4B 1.376(14) . ?
C4B C5B 1.404(14) . ?
C4B C7B 1.545(15) . ?
C5B C6B 1.382(14) . ?
C6B C30B 1.445(12) . ?
C9B C10B 1.500(12) . ?
C9B C14B 1.548(13) . ?
C10B C11B 1.520(13) . ?
C11B C12B 1.523(13) . ?
C12B C13B 1.526(13) . ?
C13B C14B 1.536(15) . ?
C15B C16B 1.418(14) . ?
C16B C21B 1.424(15) . ?
C16B C17B 1.457(15) . ?
C17B C18B 1.432(15) . ?
C18B C19B 1.384(13) . ?
C18B C23B 1.438(12) . ?
C19B C20B 1.418(13) . ?
C20B C21B 1.334(14) . ?
C20B C22B 1.510(14) . ?
C24B C25B 1.520(11) . ?
C24B C29B 1.530(13) . ?
C25B C26B 1.559(12) . ?
C26B C27B 1.510(13) . ?
C27B C28B 1.536(13) . ?
C28B C29B 1.532(14) . ?
S1T C1T 1.578(13) . ?
N1T C1T 1.206(15) . ?
S2T C2T 1.711(18) . ?
N2T C2T 1.170(18) . ?
S3T C3T 1.659(14) . ?
N3T C3T 1.093(16) . ?
S4T C4T 1.637(12) . ?
N4T C4T 1.139(15) . ?
O1ME C1ME 1.58(2) . ?
O2ME C2ME 1.49(2) . ?
O3ME C3ME 1.424(13) . ?
O4ME C4ME 1.460(17) . ?
C5ME O5ME 1.48(2) . ?

loop_
_geom_torsion_atom_site_label_1
_geom_torsion_atom_site_label_2
_geom_torsion_atom_site_label_3
_geom_torsion_atom_site_label_4
_geom_torsion
_geom_torsion_site_symmetry_1
_geom_torsion_site_symmetry_2
_geom_torsion_site_symmetry_3
_geom_torsion_site_symmetry_4
_geom_torsion_publ_flag
O2A Pb1A O1A C1A 122.2(9) . . . . ?
N2A Pb1A O1A C1A 56.7(10) . . . . ?
N1A Pb1A O1A C1A 6.4(9) . . . . ?
O1A Pb1A O2A C17A -121.6(10) . . . . ?
N2A Pb1A O2A C17A -0.4(10) . . . . ?
N1A Pb1A O2A C17A -54.9(10) . . . . ?
O2A Pb1A N1A C8A -80.3(10) . . . . ?
O1A Pb1A N1A C8A -9.7(9) . . . . ?
N2A Pb1A N1A C8A -139.8(11) . . . . ?
O2A Pb1A N1A C9A 92.8(6) . . . . ?
O1A Pb1A N1A C9A 163.4(7) . . . . ?
N2A Pb1A N1A C9A 33.3(6) . . . . ?
O2A Pb1A N2A C15A 6.0(11) . . . . ?
O1A Pb1A N2A C15A 74.5(12) . . . . ?
N1A Pb1A N2A C15A 128.7(12) . . . . ?
O2A Pb1A N2A C10A -175.2(6) . . . . ?
O1A Pb1A N2A C10A -106.6(6) . . . . ?
N1A Pb1A N2A C10A -52.4(6) . . . . ?
Pb1A O1A C1A C2A 2.3(15) . . . . ?
Pb1A O1A C1A C6A -176.0(6) . . . . ?
O1A C1A C2A C3A 175.0(9) . . . . ?
C6A C1A C2A C3A -6.7(13) . . . . ?
O1A C1A C2A C8A -12.3(15) . . . . ?
C6A C1A C2A C8A 166.1(9) . . . . ?
C1A C2A C3A C4A 6.0(14) . . . . ?
C8A C2A C3A C4A -167.2(9) . . . . ?
C2A C3A C4A C5A -3.6(14) . . . . ?
C2A C3A C4A C7A 178.9(9) . . . . ?
C3A C4A C5A C6A 2.3(14) . . . . ?
C7A C4A C5A C6A 179.7(9) . . . . ?
C4A C5A C6A C30A 175.3(9) . . . . ?
C4A C5A C6A C1A -3.5(14) . . . . ?
O1A C1A C6A C5A -176.1(8) . . . . ?
C2A C1A C6A C5A 5.5(12) . . . . ?
O1A C1A C6A C30A 5.1(13) . . . . ?
C2A C1A C6A C30A -173.3(8) . . . . ?
C9A N1A C8A C2A -167.3(9) . . . . ?
Pb1A N1A C8A C2A 5.6(17) . . . . ?
C3A C2A C8A N1A -179.2(11) . . . . ?
C1A C2A C8A N1A 7.9(17) . . . . ?
C8A N1A C9A C14A -71.1(12) . . . . ?
Pb1A N1A C9A C14A 114.8(7) . . . . ?
C8A N1A C9A C10A 164.9(9) . . . . ?
Pb1A N1A C9A C10A -9.2(9) . . . . ?
C15A N2A C10A C11A 12.3(15) . . . . ?
Pb1A N2A C10A C11A -166.7(7) . . . . ?
C15A N2A C10A C9A -112.8(11) . . . . ?
Pb1A N2A C10A C9A 68.1(7) . . . . ?
N1A C9A C10A N2A -38.4(10) . . . . ?
C14A C9A C10A N2A -166.2(8) . . . . ?
N1A C9A C10A C11A -169.8(8) . . . . ?
C14A C9A C10A C11A 62.4(10) . . . . ?
N2A C10A C11A C12A 175.2(8) . . . . ?
C9A C10A C11A C12A -60.2(10) . . . . ?
C10A C11A C12A C13A 57.4(11) . . . . ?
C11A C12A C13A C14A -52.8(12) . . . . ?
N1A C9A C14A C13A 177.8(8) . . . . ?
C10A C9A C14A C13A -58.2(10) . . . . ?
C12A C13A C14A C9A 53.8(12) . . . . ?
C10A N2A C15A C16A 175.9(9) . . . . ?
Pb1A N2A C15A C16A -5.4(19) . . . . ?
N2A C15A C16A C21A -177.8(11) . . . . ?
N2A C15A C16A C17A -2.9(18) . . . . ?
Pb1A O2A C17A C16A -5.8(17) . . . . ?
Pb1A O2A C17A C18A 171.8(7) . . . . ?
C21A C16A C17A O2A -177.1(10) . . . . ?
C15A C16A C17A O2A 8.4(17) . . . . ?
C21A C16A C17A C18A 5.3(15) . . . . ?
C15A C16A C17A C18A -169.3(10) . . . . ?
O2A C17A C18A C23A -9.5(14) . . . . ?
C16A C17A C18A C23A 168.4(9) . . . . ?
O2A C17A C18A C19A 176.8(9) . . . . ?
C16A C17A C18A C19A -5.4(14) . . . . ?
C23A C18A C19A C20A -170.5(10) . . . . ?
C17A C18A C19A C20A 3.4(15) . . . . ?
C18A C19A C20A C21A -0.8(16) . . . . ?
C18A C19A C20A C22A 179.3(10) . . . . ?
C17A C16A C21A C20A -2.9(17) . . . . ?
C15A C16A C21A C20A 172.0(10) . . . . ?
C19A C20A C21A C16A 0.5(16) . . . . ?
C22A C20A C21A C16A -179.5(10) . . . . ?
C24A N3A C23A C18A -169.5(8) . . . . ?
C19A C18A C23A N3A -175.0(9) . . . . ?
C17A C18A C23A N3A 11.2(14) . . . . ?
C23A N3A C24A C25A 159.7(8) . . . . ?
C23A N3A C24A C29A -81.4(10) . . . . ?
C30A N4A C25A C26A 22.6(11) . . . . ?
C30A N4A C25A C24A -102.4(9) . . . . ?
N3A C24A C25A N4A -45.9(9) . . . . ?
C29A C24A C25A N4A -166.2(7) . . . . ?
N3A C24A C25A C26A -173.7(7) . . . . ?
C29A C24A C25A C26A 66.1(9) . . . . ?
N4A C25A C26A C27A 171.4(7) . . . . ?
C24A C25A C26A C27A -63.1(9) . . . . ?
C25A C26A C27A C28A 58.3(10) . . . . ?
C26A C27A C28A C29A -57.9(11) . . . . ?
C27A C28A C29A C24A 60.3(10) . . . . ?
N3A C24A C29A C28A 175.4(7) . . . . ?
C25A C24A C29A C28A -62.8(10) . . . . ?
C25A N4A C30A C6A 177.6(7) . . . . ?
C5A C6A C30A N4A 176.7(8) . . . . ?
C1A C6A C30A N4A -4.5(12) . . . . ?
O2B Pb1B O1B C1B -146.2(8) . . . . ?
N1B Pb1B O1B C1B -20.5(8) . . . . ?
N2B Pb1B O1B C1B -78.3(8) . . . . ?
O1B Pb1B O2B C17B 98.6(12) . . . . ?
N1B Pb1B O2B C17B 36.2(12) . . . . ?
N2B Pb1B O2B C17B -11.8(11) . . . . ?
O1B Pb1B N1B C8B 17.0(10) . . . . ?
O2B Pb1B N1B C8B 81.0(11) . . . . ?
N2B Pb1B N1B C8B 132.6(11) . . . . ?
O1B Pb1B N1B C9B -166.2(6) . . . . ?
O2B Pb1B N1B C9B -102.2(6) . . . . ?
N2B Pb1B N1B C9B -50.6(5) . . . . ?
O1B Pb1B N2B C15B -68.3(11) . . . . ?
O2B Pb1B N2B C15B 2.2(10) . . . . ?
N1B Pb1B N2B C15B -131.7(11) . . . . ?
O1B Pb1B N2B C10B 95.2(6) . . . . ?
O2B Pb1B N2B C10B 165.7(7) . . . . ?
N1B Pb1B N2B C10B 31.8(6) . . . . ?
Pb1B O1B C1B C2B 16.0(13) . . . . ?
Pb1B O1B C1B C6B -166.9(6) . . . . ?
O1B C1B C2B C3B 177.5(8) . . . . ?
C6B C1B C2B C3B 0.4(13) . . . . ?
O1B C1B C2B C8B 4.2(15) . . . . ?
C6B C1B C2B C8B -172.9(9) . . . . ?
C1B C2B C3B C4B 4.9(15) . . . . ?
C8B C2B C3B C4B 178.4(9) . . . . ?
C2B C3B C4B C5B -7.7(14) . . . . ?
C2B C3B C4B C7B 179.9(9) . . . . ?
C3B C4B C5B C6B 5.0(13) . . . . ?
C7B C4B C5B C6B 177.6(9) . . . . ?
C4B C5B C6B C30B -174.7(8) . . . . ?
C4B C5B C6B C1B -0.1(13) . . . . ?
O1B C1B C6B C5B -179.9(8) . . . . ?
C2B C1B C6B C5B -2.6(13) . . . . ?
O1B C1B C6B C30B -5.4(12) . . . . ?
C2B C1B C6B C30B 171.9(8) . . . . ?
C9B N1B C8B C2B 175.1(9) . . . . ?
Pb1B N1B C8B C2B -8.7(17) . . . . ?
C3B C2B C8B N1B 179.8(11) . . . . ?
C1B C2B C8B N1B -7.1(16) . . . . ?
C8B N1B C9B C10B -112.9(11) . . . . ?
Pb1B N1B C9B C10B 69.9(7) . . . . ?
C8B N1B C9B C14B 13.6(14) . . . . ?
Pb1B N1B C9B C14B -163.7(7) . . . . ?
N1B C9B C10B N2B -41.7(10) . . . . ?
C14B C9B C10B N2B -170.9(8) . . . . ?
N1B C9B C10B C11B -167.3(8) . . . . ?
C14B C9B C10B C11B 63.5(11) . . . . ?
C15B N2B C10B C9B 159.8(9) . . . . ?
Pb1B N2B C10B C9B -6.4(9) . . . . ?
C15B N2B C10B C11B -76.4(12) . . . . ?
Pb1B N2B C10B C11B 117.3(7) . . . . ?
C9B C10B C11B C12B -59.9(11) . . . . ?
N2B C10B C11B C12B 176.8(8) . . . . ?
C10B C11B C12B C13B 53.8(12) . . . . ?
C11B C12B C13B C14B -53.2(12) . . . . ?
C12B C13B C14B C9B 53.6(11) . . . . ?
N1B C9B C14B C13B 176.3(8) . . . . ?
C10B C9B C14B C13B -58.1(11) . . . . ?
C10B N2B C15B C16B -165.3(10) . . . . ?
Pb1B N2B C15B C16B -2.1(19) . . . . ?
N2B C15B C16B C21B 177.4(11) . . . . ?
N2B C15B C16B C17B 7(2) . . . . ?
Pb1B O2B C17B C18B -162.1(8) . . . . ?
Pb1B O2B C17B C16B 19.8(18) . . . . ?
C15B C16B C17B O2B -14.9(18) . . . . ?
C21B C16B C17B O2B 174.7(10) . . . . ?
C15B C16B C17B C18B 166.9(11) . . . . ?
C21B C16B C17B C18B -3.4(15) . . . . ?
O2B C17B C18B C19B -174.5(10) . . . . ?
C16B C17B C18B C19B 3.7(15) . . . . ?
O2B C17B C18B C23B 12.1(15) . . . . ?
C16B C17B C18B C23B -169.7(9) . . . . ?
C23B C18B C19B C20B 174.6(9) . . . . ?
C17B C18B C19B C20B 1.1(15) . . . . ?
C18B C19B C20B C21B -6.3(16) . . . . ?
C18B C19B C20B C22B -179.4(10) . . . . ?
C19B C20B C21B C16B 6.8(18) . . . . ?
C22B C20B C21B C16B 179.7(11) . . . . ?
C15B C16B C21B C20B -172.8(11) . . . . ?
C17B C16B C21B C20B -1.9(17) . . . . ?
C24B N3B C23B C18B 171.5(8) . . . . ?
C19B C18B C23B N3B 178.6(8) . . . . ?
C17B C18B C23B N3B -7.7(13) . . . . ?
C23B N3B C24B C25B -85.9(9) . . . . ?
C23B N3B C24B C29B 38.2(12) . . . . ?
C30B N4B C25B C24B 179.3(7) . . . . ?
C30B N4B C25B C26B -59.2(10) . . . . ?
N3B C24B C25B N4B -51.0(9) . . . . ?
C29B C24B C25B N4B -177.6(7) . . . . ?
N3B C24B C25B C26B -173.6(7) . . . . ?
C29B C24B C25B C26B 59.8(10) . . . . ?
N4B C25B C26B C27B -178.7(8) . . . . ?
C24B C25B C26B C27B -57.2(10) . . . . ?
C25B C26B C27B C28B 55.2(11) . . . . ?
C26B C27B C28B C29B -56.5(11) . . . . ?
N3B C24B C29B C28B 174.8(8) . . . . ?
C25B C24B C29B C28B -60.9(11) . . . . ?
C27B C28B C29B C24B 58.7(12) . . . . ?
C25B N4B C30B C6B -170.2(7) . . . . ?
C5B C6B C30B N4B -179.0(8) . . . . ?
C1B C6B C30B N4B 6.2(12) . . . . ?
